data_4025047
loop_
_publ_author_name
'Pedro Mateus'
'Rita Delgado'
'Paula Brand\~ao'
'V\'itor F\'elix'

_publ_contact_author_address
;Instituto de Tecnologia Qu\'imica e Biol\'ogica,
UNL, Av. da Rep\'ublica - EAN, 
2780-157 Oeiras, Portugal
;
_publ_contact_author_email delgado@itqb.unl.pt
_publ_contact_author_fax '(+351) 21 441 1277'
_publ_contact_author_name 'Rita Delgado'
_publ_contact_author_phone '(+351) 21 446 9737'
_publ_section_title
;
Polyaza Cryptand Receptor Selective for Dihydrogen Phosphate
;
_journal_name_full 'Journal of Organic Chemistry'
_journal_page_first 8638
_journal_page_last 8646
_journal_paper_doi 10.1021/jo901742d
_journal_volume 74
_journal_year 2009
_chemical_formula_sum 'C51 H95 N9 O26 S4'
_chemical_formula_weight 1378.60
_chemical_name_systematic
; 
 ? 
;
_space_group_IT_number 14
_symmetry_cell_setting monoclinic
_symmetry_space_group_name_Hall '-P 2yn'
_symmetry_space_group_name_H-M 'P 1 21/n 1'
_atom_sites_solution_hydrogens geom
_atom_sites_solution_primary direct
_atom_sites_solution_secondary difmap
_audit_creation_method SHELXL-97
_cell_angle_alpha 90.00
_cell_angle_beta 91.517(6)
_cell_angle_gamma 90.00
_cell_formula_units_Z 4
_cell_length_a 12.8516(17)
_cell_length_b 15.2203(19)
_cell_length_c 33.144(4)
_cell_measurement_temperature 150(2)
_cell_volume 6480.9(14)
_computing_cell_refinement 'Bruker SMART'
_computing_data_collection 'Bruker SMART'
_computing_data_reduction 'Bruker SAINT'
_computing_molecular_graphics 'PLATON (Spek, 2008)'
_computing_publication_material 'SHELXL-97 (Sheldrick, 1997)'
_computing_structure_refinement 'SHELXL-97 (Sheldrick, 1997)'
_computing_structure_solution 'SHELXS-97 (Sheldrick, 1990)'
_diffrn_ambient_temperature 150(2)
_diffrn_measured_fraction_theta_full 0.868
_diffrn_measured_fraction_theta_max 0.868
_diffrn_measurement_device_type 'CCD area detector'
_diffrn_measurement_method 'phi and omega scans'
_diffrn_radiation_monochromator graphite
_diffrn_radiation_source 'fine-focus sealed tube'
_diffrn_radiation_type MoK\a
_diffrn_radiation_wavelength 0.71073
_diffrn_reflns_av_R_equivalents 0.0382
_diffrn_reflns_av_sigmaI/netI 0.0452
_diffrn_reflns_limit_h_max 16
_diffrn_reflns_limit_h_min -18
_diffrn_reflns_limit_k_max 13
_diffrn_reflns_limit_k_min -21
_diffrn_reflns_limit_l_max 45
_diffrn_reflns_limit_l_min -46
_diffrn_reflns_number 55877
_diffrn_reflns_theta_full 30.19
_diffrn_reflns_theta_max 30.19
_diffrn_reflns_theta_min 1.47
_diffrn_standards_interval_count 0.5
_diffrn_standards_interval_time 60
_exptl_absorpt_coefficient_mu 0.234
_exptl_absorpt_correction_T_max 0.9861
_exptl_absorpt_correction_T_min 0.9591
_exptl_absorpt_correction_type multi-scan
_exptl_crystal_colour colourless
_exptl_crystal_density_diffrn 1.413
_exptl_crystal_density_method 'not measured'
_exptl_crystal_description block
_exptl_crystal_F_000 2944
_exptl_crystal_size_max 0.18
_exptl_crystal_size_mid 0.10
_exptl_crystal_size_min 0.06
_refine_diff_density_max 1.046
_refine_diff_density_min -0.619
_refine_diff_density_rms 0.090
_refine_ls_extinction_method none
_refine_ls_goodness_of_fit_ref 1.050
_refine_ls_hydrogen_treatment constr
_refine_ls_matrix_type full
_refine_ls_number_parameters 879
_refine_ls_number_reflns 17270
_refine_ls_number_restraints 30
_refine_ls_restrained_S_all 1.049
_refine_ls_R_factor_all 0.0741
_refine_ls_R_factor_gt 0.0494
_refine_ls_shift/su_max 0.001
_refine_ls_shift/su_mean 0.000
_refine_ls_structure_factor_coef Fsqd
_refine_ls_weighting_details 'w=1/[\s^2^(Fo^2^)+(0.0892P)^2^+2.4660P] where P=(Fo^2^+2Fc^2^)/3'
_refine_ls_weighting_scheme calc
_refine_ls_wR_factor_gt 0.1360
_refine_ls_wR_factor_ref 0.1553
_reflns_number_gt 12853
_reflns_number_total 17270
_reflns_threshold_expression >2sigma(I)
_cod_data_source_file jo901742d_si_001_3.cif
_cod_data_source_block SO4
_cod_depositor_comments
;
The following automatic conversions were performed:
'_symmetry_cell_setting' value 'Monoclinic' changed to 'monoclinic'
according to '/home/saulius/struct/CIF-dictionaries/cif_core.dic'
dictionary named 'cif_core.dic' version 2.4.1 from 2010-06-29.

Automatic conversion script
Id: cif_fix_enum 1527 2010-12-29 10:47:43Z saulius 

The following automatic conversions were performed:

'_refine_ls_weighting_scheme' value 'calc
w=1/[\s^2^(Fo^2^)+(0.0892P)^2^+2.4660P] where P=(Fo^2^+2Fc^2^)/3' was
changed to 'calc'. New tag '_refine_ls_weighting_details' was
created. The value of the new tag was set to
'w=1/[\s^2^(Fo^2^)+(0.0892P)^2^+2.4660P] where P=(Fo^2^+2Fc^2^)/3'.

Automatic conversion script
Id: cif_fix_values 3143 2015-03-26 13:38:13Z robertas 

The following automatic conversions were performed:

'_refine_ls_hydrogen_treatment' value 'constrained' was replaced with
the value 'constr' as specified in the replacement file
'src/cod-tools/trunk/data/replacement-values/replacement_values.lst'.

Automatic conversion script
Id: cif_fix_values 5376 2017-05-30 11:51:03Z andrius 
;
_cod_original_sg_symbol_H-M P21/n
_cod_database_code 4025047

loop_
_symmetry_equiv_pos_as_xyz
'x, y, z'
'-x+1/2, y+1/2, -z+1/2'
'-x, -y, -z'
'x-1/2, -y-1/2, z-1/2'

loop_
_atom_site_label
_atom_site_type_symbol
_atom_site_fract_x
_atom_site_fract_y
_atom_site_fract_z
_atom_site_U_iso_or_equiv
_atom_site_adp_type
_atom_site_occupancy
_atom_site_calc_flag
_atom_site_refinement_flags
_atom_site_disorder_assembly
_atom_site_disorder_group
N1 N 0.94038(12) 0.14391(12) 0.26443(4) 0.0137(3) Uani 1 d . . .
H1A H 0.9217 0.2016 0.2602 0.016 Uiso 1 calc R . .
H1B H 0.8933 0.1088 0.2506 0.016 Uiso 1 calc R . .
N8 N 0.77055(12) 0.19388(12) 0.30239(4) 0.0140(3) Uani 1 d . . .
N10 N 0.60989(12) 0.22118(12) 0.24648(4) 0.0138(3) Uani 1 d . . .
H10A H 0.6098 0.1610 0.2492 0.017 Uiso 1 calc R . .
H10B H 0.6705 0.2372 0.2343 0.017 Uiso 1 calc R . .
N16 N 0.70840(12) 0.34832(12) 0.07706(4) 0.0130(3) Uani 1 d . . .
H16A H 0.7179 0.3750 0.1018 0.016 Uiso 1 calc R . .
H16B H 0.7596 0.3067 0.0743 0.016 Uiso 1 calc R . .
N23 N 0.89722(13) 0.43201(12) 0.06605(4) 0.0146(3) Uani 1 d . . .
N25 N 1.05205(13) 0.35154(12) 0.10703(5) 0.0154(3) Uani 1 d . . .
H25A H 1.0243 0.3120 0.0887 0.018 Uiso 1 calc R . .
H25B H 1.0018 0.3644 0.1254 0.018 Uiso 1 calc R . .
N35 N 0.98626(12) -0.02450(12) 0.09126(5) 0.0145(3) Uani 1 d . . .
H35A H 0.9337 -0.0273 0.1095 0.017 Uiso 1 calc R . .
H35B H 0.9757 0.0250 0.0758 0.017 Uiso 1 calc R . .
N42 N 0.80686(13) -0.12137(12) 0.08978(5) 0.0151(3) Uani 1 d . . .
N44 N 0.64249(12) -0.04985(12) 0.13843(5) 0.0135(3) Uani 1 d . . .
H44A H 0.6995 -0.0201 0.1292 0.016 Uiso 1 calc R . .
H44B H 0.6456 -0.0486 0.1662 0.016 Uiso 1 calc R . .
C2 C 0.93856(15) 0.12335(17) 0.30830(5) 0.0189(4) Uani 1 d . . .
H2A H 0.9951 0.1559 0.3226 0.023 Uiso 1 calc R . .
H2B H 0.9513 0.0598 0.3123 0.023 Uiso 1 calc R . .
C3 C 0.83616(15) 0.14759(14) 0.32597(5) 0.0142(4) Uani 1 d . . .
C4 C 0.81251(16) 0.12221(16) 0.36526(5) 0.0187(4) Uani 1 d . . .
H4 H 0.8613 0.0907 0.3817 0.022 Uiso 1 calc R . .
C5 C 0.71526(17) 0.14463(16) 0.37944(6) 0.0210(4) Uani 1 d . . .
H5 H 0.6968 0.1288 0.4060 0.025 Uiso 1 calc R . .
C6 C 0.64497(16) 0.19027(16) 0.35471(6) 0.0194(4) Uani 1 d . . .
H6 H 0.5775 0.2048 0.3636 0.023 Uiso 1 calc R . .
C7 C 0.67675(15) 0.21392(14) 0.31651(5) 0.0146(4) Uani 1 d . . .
C9 C 0.60605(15) 0.26306(15) 0.28744(5) 0.0174(4) Uani 1 d . . .
H9A H 0.5338 0.2618 0.2971 0.021 Uiso 1 calc R . .
H9B H 0.6285 0.3252 0.2858 0.021 Uiso 1 calc R . .
C11 C 0.51735(14) 0.24925(15) 0.22029(5) 0.0148(4) Uani 1 d . . .
H11A H 0.5118 0.3141 0.2202 0.018 Uiso 1 calc R . .
H11B H 0.4526 0.2250 0.2314 0.018 Uiso 1 calc R . .
C12 C 0.53025(14) 0.21639(14) 0.17749(5) 0.0128(4) Uani 1 d . . .
C13 C 0.55405(14) 0.27603(14) 0.14643(5) 0.0133(4) Uani 1 d . . .
C14 C 0.58215(14) 0.24195(14) 0.10865(5) 0.0130(4) Uani 1 d . . .
C15 C 0.60260(14) 0.30523(15) 0.07447(5) 0.0156(4) Uani 1 d . . .
H15A H 0.5959 0.2731 0.0486 0.019 Uiso 1 calc R . .
H15B H 0.5486 0.3516 0.0743 0.019 Uiso 1 calc R . .
C17 C 0.71513(16) 0.41465(15) 0.04438(6) 0.0187(4) Uani 1 d . . .
H17A H 0.6564 0.4563 0.0466 0.022 Uiso 1 calc R . .
H17B H 0.7072 0.3845 0.0180 0.022 Uiso 1 calc R . .
C18 C 0.81554(15) 0.46582(14) 0.04509(5) 0.0147(4) Uani 1 d . . .
C19 C 0.82100(16) 0.54425(15) 0.02327(5) 0.0167(4) Uani 1 d . . .
H19 H 0.7622 0.5657 0.0083 0.020 Uiso 1 calc R . .
C20 C 0.91470(17) 0.58994(15) 0.02402(6) 0.0183(4) Uani 1 d . . .
H20 H 0.9206 0.6440 0.0099 0.022 Uiso 1 calc R . .
C21 C 0.99925(16) 0.55581(15) 0.04548(6) 0.0180(4) Uani 1 d . . .
H21 H 1.0638 0.5862 0.0467 0.022 Uiso 1 calc R . .
C22 C 0.98725(15) 0.47583(15) 0.06520(5) 0.0149(4) Uani 1 d . . .
C24 C 1.08130(15) 0.43306(15) 0.08557(6) 0.0174(4) Uani 1 d . . .
H24A H 1.1333 0.4189 0.0650 0.021 Uiso 1 calc R . .
H24B H 1.1137 0.4748 0.1051 0.021 Uiso 1 calc R . .
C26 C 1.14450(15) 0.31043(15) 0.12880(6) 0.0176(4) Uani 1 d . . .
H26A H 1.1696 0.3503 0.1505 0.021 Uiso 1 calc R . .
H26B H 1.2016 0.3026 0.1096 0.021 Uiso 1 calc R . .
C27 C 1.11707(14) 0.22241(15) 0.14683(5) 0.0146(4) Uani 1 d . . .
C28 C 1.08560(14) 0.21842(14) 0.18710(5) 0.0135(4) Uani 1 d . . .
C29 C 1.06051(14) 0.13640(14) 0.20388(5) 0.0135(4) Uani 1 d . . .
C30 C 1.04817(14) 0.12824(15) 0.24914(5) 0.0151(4) Uani 1 d . . .
H30A H 1.0704 0.0685 0.2575 0.018 Uiso 1 calc R . .
H30B H 1.0962 0.1705 0.2626 0.018 Uiso 1 calc R . .
C31 C 1.05733(13) 0.06059(14) 0.17984(5) 0.0123(4) Uani 1 d . . .
C32 C 1.09053(14) 0.06552(14) 0.13974(5) 0.0134(4) Uani 1 d . . .
C33 C 1.12381(13) 0.14536(15) 0.12356(5) 0.0142(4) Uani 1 d . . .
C34 C 1.08933(14) -0.01669(15) 0.11386(5) 0.0159(4) Uani 1 d . . .
H34A H 1.1464 -0.0140 0.0944 0.019 Uiso 1 calc R . .
H34B H 1.1005 -0.0690 0.1312 0.019 Uiso 1 calc R . .
C36 C 0.98063(16) -0.10342(16) 0.06470(6) 0.0199(4) Uani 1 d . . .
H36A H 1.0222 -0.1515 0.0771 0.024 Uiso 1 calc R . .
H36B H 1.0107 -0.0893 0.0383 0.024 Uiso 1 calc R . .
C37 C 0.86910(15) -0.13346(14) 0.05837(5) 0.0149(4) Uani 1 d . . .
C38 C 0.83670(16) -0.17667(15) 0.02316(6) 0.0186(4) Uani 1 d . . .
H38 H 0.8827 -0.1839 0.0014 0.022 Uiso 1 calc R . .
C39 C 0.73596(17) -0.20875(17) 0.02059(6) 0.0220(5) Uani 1 d . . .
H39 H 0.7120 -0.2391 -0.0029 0.026 Uiso 1 calc R . .
C40 C 0.66994(16) -0.19624(16) 0.05277(6) 0.0193(4) Uani 1 d . . .
H40 H 0.6002 -0.2169 0.0515 0.023 Uiso 1 calc R . .
C41 C 0.70912(15) -0.15258(14) 0.08673(5) 0.0150(4) Uani 1 d . . .
C43 C 0.64682(16) -0.14344(14) 0.12441(6) 0.0168(4) Uani 1 d . . .
H43A H 0.5752 -0.1651 0.1190 0.020 Uiso 1 calc R . .
H43B H 0.6786 -0.1802 0.1461 0.020 Uiso 1 calc R . .
C45 C 0.54453(15) -0.00385(14) 0.12361(6) 0.0153(4) Uani 1 d . . .
H45A H 0.5349 -0.0136 0.0942 0.018 Uiso 1 calc R . .
H45B H 0.4838 -0.0292 0.1372 0.018 Uiso 1 calc R . .
C46 C 0.54974(14) 0.09359(14) 0.13197(5) 0.0137(4) Uani 1 d . . .
C47 C 0.58536(14) 0.15105(14) 0.10197(5) 0.0133(4) Uani 1 d . . .
C48 C 0.62141(15) 0.11429(16) 0.06199(5) 0.0179(4) Uani 1 d . . .
H48A H 0.6555 0.0568 0.0669 0.022 Uiso 1 calc R . .
H48B H 0.6739 0.1545 0.0508 0.022 Uiso 1 calc R . .
C49 C 0.53203(17) 0.10230(18) 0.03081(6) 0.0247(5) Uani 1 d . . .
H49A H 0.4810 0.0609 0.0413 0.030 Uiso 1 calc R . .
H49B H 0.5597 0.0792 0.0057 0.030 Uiso 1 calc R . .
H49C H 0.4984 0.1591 0.0256 0.030 Uiso 1 calc R . .
C50 C 0.51969(13) 0.12636(14) 0.16960(5) 0.0128(4) Uani 1 d . . .
C51 C 0.46712(15) 0.06759(15) 0.20029(6) 0.0162(4) Uani 1 d . . .
H51A H 0.4881 0.0866 0.2279 0.019 Uiso 1 calc R . .
H51B H 0.4908 0.0062 0.1967 0.019 Uiso 1 calc R . .
C52 C 0.34814(16) 0.07127(18) 0.19552(6) 0.0245(5) Uani 1 d . . .
H52A H 0.3253 0.1327 0.1955 0.029 Uiso 1 calc R . .
H52B H 0.3168 0.0401 0.2180 0.029 Uiso 1 calc R . .
H52C H 0.3264 0.0434 0.1700 0.029 Uiso 1 calc R . .
C53 C 0.53770(15) 0.37397(15) 0.15241(6) 0.0166(4) Uani 1 d . . .
H53A H 0.5751 0.4069 0.1315 0.020 Uiso 1 calc R . .
H53B H 0.5667 0.3917 0.1792 0.020 Uiso 1 calc R . .
C54 C 0.42120(17) 0.39664(18) 0.14965(7) 0.0264(5) Uani 1 d . . .
H54A H 0.3923 0.3780 0.1234 0.032 Uiso 1 calc R . .
H54B H 0.4122 0.4602 0.1527 0.032 Uiso 1 calc R . .
H54C H 0.3848 0.3661 0.1712 0.032 Uiso 1 calc R . .
C55 C 1.08316(16) 0.30059(16) 0.21281(6) 0.0198(4) Uani 1 d . . .
H55A H 1.0312 0.2927 0.2340 0.024 Uiso 1 calc R . .
H55B H 1.0603 0.3507 0.1957 0.024 Uiso 1 calc R . .
C56 C 1.18872(19) 0.32286(19) 0.23290(7) 0.0298(6) Uani 1 d . . .
H56A H 1.2128 0.2730 0.2494 0.036 Uiso 1 calc R . .
H56B H 1.1814 0.3747 0.2501 0.036 Uiso 1 calc R . .
H56C H 1.2395 0.3351 0.2121 0.036 Uiso 1 calc R . .
C57 C 1.02462(15) -0.02704(15) 0.19746(6) 0.0165(4) Uani 1 d . . .
H57A H 0.9885 -0.0623 0.1763 0.020 Uiso 1 calc R . .
H57B H 0.9752 -0.0167 0.2194 0.020 Uiso 1 calc R . .
C58 C 1.11928(16) -0.07865(16) 0.21429(6) 0.0194(4) Uani 1 d . . .
H58A H 1.1721 -0.0826 0.1936 0.023 Uiso 1 calc R . .
H58B H 1.0974 -0.1379 0.2219 0.023 Uiso 1 calc R . .
H58C H 1.1486 -0.0483 0.2381 0.023 Uiso 1 calc R . .
C59 C 1.17438(15) 0.14748(16) 0.08261(5) 0.0186(4) Uani 1 d . . .
H59A H 1.1633 0.2059 0.0701 0.022 Uiso 1 calc R . .
H59B H 1.1413 0.1029 0.0647 0.022 Uiso 1 calc R . .
C60 C 1.29138(17) 0.1290(2) 0.08681(7) 0.0300(6) Uani 1 d . . .
H60A H 1.3238 0.1721 0.1052 0.036 Uiso 1 calc R . .
H60B H 1.3229 0.1333 0.0603 0.036 Uiso 1 calc R . .
H60C H 1.3023 0.0697 0.0977 0.036 Uiso 1 calc R . .
S100 S 0.90273(4) 0.19601(4) 0.044170(13) 0.01421(11) Uani 1 d . . .
O101 O 0.99521(11) 0.25225(11) 0.04063(4) 0.0192(3) Uani 1 d . . .
O102 O 0.85791(12) 0.20861(11) 0.08455(4) 0.0203(3) Uani 1 d . . .
O103 O 0.82279(12) 0.21946(13) 0.01308(5) 0.0294(4) Uani 1 d . . .
O104 O 0.93175(13) 0.10257(11) 0.03837(4) 0.0240(3) Uani 1 d . . .
S200 S 0.72767(3) -0.00090(4) 0.244649(12) 0.01348(10) Uani 1 d . . .
O201 O 0.64132(11) 0.03944(11) 0.26672(4) 0.0184(3) Uani 1 d . . .
O202 O 0.68640(12) -0.07582(11) 0.21991(4) 0.0198(3) Uani 1 d . . .
O203 O 0.80828(11) -0.03409(11) 0.27334(4) 0.0212(3) Uani 1 d . . .
O204 O 0.77448(12) 0.06527(11) 0.21792(4) 0.0223(3) Uani 1 d . . .
S300 S 0.42039(4) 0.60111(4) 0.070251(16) 0.02509(13) Uani 1 d . . .
O301 O 0.30835(13) 0.56885(13) 0.05861(5) 0.0314(4) Uani 1 d . . .
O302 O 0.48568(15) 0.52421(15) 0.06668(6) 0.0386(5) Uani 1 d . . .
O303 O 0.41635(14) 0.63400(16) 0.11153(5) 0.0398(5) Uani 1 d . . .
O304 O 0.44593(15) 0.67097(14) 0.04218(6) 0.0375(5) Uani 1 d . . .
S400 S 0.16638(4) 0.67183(4) 0.164054(15) 0.02255(13) Uani 1 d . . .
O401 O 0.12176(17) 0.59920(15) 0.14117(6) 0.0441(5) Uani 1 d . . .
O402 O 0.28522(15) 0.65212(18) 0.17062(6) 0.0490(6) Uani 1 d . . .
O403 O 0.12665(16) 0.67933(15) 0.20408(5) 0.0421(5) Uani 1 d . . .
O404 O 0.15769(18) 0.75256(14) 0.14031(6) 0.0427(5) Uani 1 d . . .
OW1 O 0.81886(11) 0.06307(11) 0.13502(4) 0.0186(3) Uani 1 d D . .
H1C H 0.808(2) 0.0766(15) 0.1585(3) 0.022 Uiso 1 d D . .
H1D H 0.829(2) 0.1087(11) 0.1224(6) 0.022 Uiso 1 d D . .
OW2 O 0.97427(13) 0.48194(12) 0.16759(5) 0.0245(3) Uani 1 d D . .
H2C H 0.9481(18) 0.4942(17) 0.1893(5) 0.029 Uiso 1 d D . .
H2D H 1.0216(16) 0.5188(15) 0.1643(7) 0.029 Uiso 1 d D . .
OW3 O 0.77741(12) 0.41123(12) 0.15357(4) 0.0227(3) Uani 1 d D . .
H3C H 0.8332(14) 0.4380(19) 0.1506(8) 0.040(9) Uiso 1 d D . .
H3D H 0.7520(19) 0.4321(19) 0.1744(6) 0.038(8) Uiso 1 d D . .
OW4 O 0.18442(15) 0.70045(14) 0.05894(5) 0.0352(4) Uani 1 d D . .
H4C H 0.186(3) 0.7356(15) 0.0395(5) 0.042 Uiso 1 d D . .
H4D H 0.183(3) 0.7317(15) 0.0796(5) 0.042 Uiso 1 d D . .
OW5 O 0.80746(13) 0.28387(12) 0.22059(5) 0.0238(3) Uani 1 d D . .
H5C H 0.807(2) 0.3236(12) 0.2380(5) 0.029 Uiso 1 d D . .
H5D H 0.808(2) 0.3099(15) 0.1985(4) 0.029 Uiso 1 d D . .
OW6 O 0.39949(15) 0.37369(15) 0.01951(6) 0.0380(5) Uani 1 d D . .
H6C H 0.442(2) 0.372(2) 0.0014(7) 0.046 Uiso 1 d D . .
H6D H 0.406(2) 0.4200(13) 0.0318(8) 0.046 Uiso 1 d D . .
OW7 O 0.51212(16) 0.81502(14) 0.19814(6) 0.0358(4) Uani 1 d D . .
H7C H 0.4624(17) 0.8411(17) 0.1855(9) 0.043 Uiso 1 d D . .
H7D H 0.545(2) 0.8577(14) 0.2092(9) 0.043 Uiso 1 d D . .
OW8 O 0.23184(18) 0.94853(18) 0.02625(6) 0.0505(6) Uani 1 d D . .
H8C H 0.200(3) 0.9131(16) 0.0108(8) 0.061 Uiso 1 d D . .
H8D H 0.233(3) 0.9953(13) 0.0127(9) 0.061 Uiso 1 d D . .
OW9 O 1.39480(19) -0.15018(17) 0.06929(6) 0.0457(5) Uani 1 d D . .
H9C H 1.346(2) -0.1259(19) 0.0566(9) 0.055 Uiso 1 d D . .
H9D H 1.401(3) -0.1998(12) 0.0584(10) 0.055 Uiso 1 d D . .
OW10 O 1.34166(17) -0.13633(16) 0.14891(6) 0.0415(5) Uani 1 d D . .
H10C H 1.358(2) -0.142(2) 0.1244(3) 0.050 Uiso 1 d D . .
H10D H 1.390(2) -0.164(2) 0.1613(7) 0.050 Uiso 1 d D . .

loop_
_atom_site_aniso_label
_atom_site_aniso_U_11
_atom_site_aniso_U_22
_atom_site_aniso_U_33
_atom_site_aniso_U_23
_atom_site_aniso_U_13
_atom_site_aniso_U_12
N1 0.0137(7) 0.0163(10) 0.0111(6) 0.0002(6) 0.0004(5) 0.0018(6)
N8 0.0150(7) 0.0147(10) 0.0122(6) -0.0004(6) 0.0000(5) -0.0010(6)
N10 0.0135(7) 0.0141(10) 0.0138(6) -0.0021(6) 0.0003(5) 0.0023(6)
N16 0.0134(7) 0.0132(10) 0.0125(6) 0.0015(6) 0.0005(5) -0.0014(6)
N23 0.0179(7) 0.0119(10) 0.0140(7) 0.0016(6) 0.0010(5) 0.0009(7)
N25 0.0154(7) 0.0119(10) 0.0189(7) 0.0038(6) -0.0007(6) -0.0015(6)
N35 0.0139(7) 0.0133(10) 0.0165(7) -0.0014(6) 0.0015(5) -0.0005(6)
N42 0.0172(7) 0.0123(10) 0.0160(7) -0.0026(6) 0.0026(6) 0.0000(7)
N44 0.0131(7) 0.0128(10) 0.0146(7) -0.0003(6) 0.0018(5) 0.0014(6)
C2 0.0175(9) 0.0272(13) 0.0120(7) 0.0044(7) 0.0003(6) 0.0026(8)
C3 0.0160(8) 0.0134(11) 0.0133(7) 0.0006(7) 0.0003(6) -0.0020(7)
C4 0.0233(9) 0.0187(13) 0.0142(8) 0.0031(7) 0.0006(7) -0.0002(8)
C5 0.0253(10) 0.0229(14) 0.0149(8) 0.0036(8) 0.0047(7) -0.0020(9)
C6 0.0183(9) 0.0244(14) 0.0157(8) -0.0032(8) 0.0040(7) -0.0013(8)
C7 0.0162(8) 0.0137(12) 0.0140(7) -0.0023(7) -0.0005(6) -0.0010(7)
C9 0.0184(9) 0.0196(13) 0.0142(8) -0.0046(7) -0.0009(6) 0.0034(8)
C11 0.0149(8) 0.0170(12) 0.0125(7) -0.0012(7) -0.0004(6) 0.0054(7)
C12 0.0115(7) 0.0136(11) 0.0133(7) -0.0006(7) 0.0005(6) 0.0018(7)
C13 0.0108(7) 0.0134(11) 0.0156(8) -0.0009(7) -0.0011(6) 0.0003(7)
C14 0.0115(7) 0.0139(12) 0.0135(7) 0.0009(7) -0.0008(6) -0.0021(7)
C15 0.0148(8) 0.0173(12) 0.0146(8) 0.0028(7) -0.0025(6) -0.0032(8)
C17 0.0184(9) 0.0199(13) 0.0177(8) 0.0079(7) -0.0028(7) -0.0013(8)
C18 0.0177(8) 0.0133(11) 0.0132(7) 0.0017(7) 0.0029(6) 0.0006(8)
C19 0.0219(9) 0.0133(12) 0.0150(8) 0.0014(7) 0.0015(7) 0.0028(8)
C20 0.0273(10) 0.0109(12) 0.0170(8) 0.0021(7) 0.0036(7) 0.0010(8)
C21 0.0214(9) 0.0139(12) 0.0189(8) 0.0019(7) 0.0043(7) -0.0035(8)
C22 0.0185(8) 0.0135(11) 0.0130(7) 0.0004(7) 0.0020(6) -0.0011(8)
C24 0.0180(9) 0.0154(12) 0.0188(8) 0.0049(7) 0.0009(7) -0.0021(8)
C26 0.0152(8) 0.0172(12) 0.0201(8) 0.0040(7) -0.0041(7) -0.0019(8)
C27 0.0113(7) 0.0156(12) 0.0166(8) 0.0039(7) -0.0024(6) -0.0012(7)
C28 0.0112(7) 0.0130(11) 0.0162(8) 0.0001(7) -0.0020(6) 0.0003(7)
C29 0.0113(7) 0.0171(12) 0.0121(7) 0.0007(7) 0.0000(6) 0.0014(7)
C30 0.0126(8) 0.0199(12) 0.0129(7) 0.0004(7) -0.0002(6) 0.0012(7)
C31 0.0094(7) 0.0126(11) 0.0149(7) 0.0009(7) -0.0008(6) 0.0011(7)
C32 0.0114(7) 0.0144(12) 0.0142(7) -0.0001(7) 0.0000(6) 0.0010(7)
C33 0.0093(7) 0.0190(12) 0.0142(7) 0.0015(7) -0.0010(6) 0.0009(7)
C34 0.0133(8) 0.0171(12) 0.0172(8) -0.0015(7) 0.0002(6) 0.0012(7)
C36 0.0170(9) 0.0192(13) 0.0237(9) -0.0088(8) 0.0051(7) -0.0005(8)
C37 0.0180(8) 0.0096(11) 0.0172(8) -0.0016(7) 0.0020(6) 0.0003(7)
C38 0.0214(9) 0.0189(13) 0.0155(8) -0.0035(7) 0.0036(7) 0.0008(8)
C39 0.0242(10) 0.0261(14) 0.0155(8) -0.0041(8) -0.0005(7) -0.0032(9)
C40 0.0167(9) 0.0199(13) 0.0213(9) -0.0011(8) -0.0008(7) -0.0017(8)
C41 0.0170(8) 0.0113(11) 0.0168(8) 0.0007(7) 0.0024(6) 0.0019(8)
C43 0.0201(9) 0.0104(11) 0.0203(8) 0.0003(7) 0.0062(7) 0.0013(8)
C45 0.0135(8) 0.0124(11) 0.0199(8) -0.0024(7) -0.0010(6) 0.0011(7)
C46 0.0114(7) 0.0140(12) 0.0156(8) -0.0007(7) -0.0004(6) 0.0015(7)
C47 0.0107(7) 0.0161(12) 0.0131(7) -0.0022(7) -0.0009(6) -0.0006(7)
C48 0.0159(8) 0.0225(13) 0.0156(8) -0.0048(7) 0.0034(6) -0.0018(8)
C49 0.0229(10) 0.0349(16) 0.0162(8) -0.0077(8) 0.0005(7) -0.0041(10)
C50 0.0096(7) 0.0131(11) 0.0157(7) 0.0022(7) -0.0004(6) 0.0005(7)
C51 0.0148(8) 0.0162(12) 0.0178(8) 0.0045(7) 0.0013(6) -0.0002(8)
C52 0.0155(9) 0.0320(15) 0.0261(10) 0.0072(9) 0.0012(7) -0.0049(9)
C53 0.0168(8) 0.0121(12) 0.0209(8) 0.0006(7) 0.0011(7) 0.0009(8)
C54 0.0180(9) 0.0207(14) 0.0405(12) 0.0043(10) 0.0034(8) 0.0044(9)
C55 0.0206(9) 0.0164(13) 0.0223(9) -0.0041(8) 0.0005(7) -0.0034(8)
C56 0.0290(11) 0.0359(17) 0.0244(10) -0.0063(9) -0.0031(8) -0.0151(11)
C57 0.0145(8) 0.0155(12) 0.0194(8) 0.0029(7) 0.0018(6) -0.0002(8)
C58 0.0171(9) 0.0160(12) 0.0250(9) 0.0060(8) 0.0000(7) 0.0013(8)
C59 0.0165(8) 0.0250(13) 0.0143(8) 0.0046(7) 0.0023(6) 0.0017(8)
C60 0.0192(10) 0.0467(18) 0.0244(10) 0.0079(10) 0.0060(8) 0.0061(10)
S100 0.0146(2) 0.0151(3) 0.01290(18) 0.00119(16) 0.00023(15) 0.00007(18)
O101 0.0174(6) 0.0179(9) 0.0223(6) -0.0023(6) 0.0046(5) -0.0027(6)
O102 0.0255(7) 0.0192(9) 0.0165(6) 0.0009(6) 0.0069(5) 0.0017(6)
O103 0.0227(7) 0.0400(12) 0.0251(7) 0.0150(7) -0.0085(6) -0.0039(7)
O104 0.0370(9) 0.0145(9) 0.0208(7) -0.0025(6) 0.0038(6) 0.0005(7)
S200 0.0155(2) 0.0129(3) 0.01207(18) 0.00008(16) -0.00011(15) -0.00092(18)
O201 0.0178(6) 0.0187(9) 0.0189(6) -0.0003(6) 0.0030(5) 0.0015(6)
O202 0.0268(7) 0.0134(9) 0.0189(6) -0.0026(5) -0.0033(5) -0.0012(6)
O203 0.0187(7) 0.0266(10) 0.0182(6) 0.0017(6) -0.0031(5) 0.0028(6)
O204 0.0317(8) 0.0183(9) 0.0171(6) 0.0020(6) 0.0054(6) -0.0069(7)
S300 0.0229(2) 0.0305(4) 0.0218(2) -0.0036(2) -0.00183(18) 0.0018(2)
O301 0.0292(8) 0.0322(12) 0.0324(8) -0.0009(7) -0.0067(7) -0.0078(8)
O302 0.0350(10) 0.0394(13) 0.0413(10) -0.0038(8) 0.0007(8) 0.0120(9)
O303 0.0286(9) 0.0650(15) 0.0254(8) -0.0150(8) -0.0054(7) 0.0054(9)
O304 0.0355(10) 0.0361(13) 0.0412(10) 0.0015(8) 0.0066(8) -0.0059(9)
S400 0.0231(2) 0.0236(3) 0.0210(2) -0.0041(2) 0.00276(18) -0.0025(2)
O401 0.0501(12) 0.0425(14) 0.0402(10) -0.0131(9) 0.0073(9) -0.0181(10)
O402 0.0293(9) 0.0830(19) 0.0344(9) -0.0018(10) -0.0031(7) 0.0053(10)
O403 0.0445(11) 0.0515(15) 0.0308(9) -0.0029(9) 0.0127(8) 0.0043(10)
O404 0.0583(13) 0.0296(13) 0.0404(10) 0.0049(8) 0.0074(9) 0.0047(10)
OW1 0.0202(7) 0.0188(9) 0.0167(6) 0.0004(6) 0.0024(5) -0.0013(6)
OW2 0.0254(8) 0.0225(10) 0.0258(7) -0.0034(6) 0.0068(6) -0.0027(7)
OW3 0.0200(7) 0.0307(11) 0.0176(6) -0.0042(6) 0.0022(5) -0.0050(7)
OW4 0.0413(10) 0.0384(13) 0.0256(8) 0.0095(8) -0.0022(7) -0.0001(9)
OW5 0.0293(8) 0.0180(10) 0.0243(7) 0.0019(6) 0.0046(6) -0.0017(7)
OW6 0.0296(9) 0.0414(14) 0.0427(10) -0.0076(9) -0.0065(8) 0.0011(9)
OW7 0.0393(10) 0.0319(13) 0.0363(9) 0.0026(8) 0.0047(8) -0.0025(9)
OW8 0.0432(11) 0.0648(18) 0.0438(11) -0.0321(11) 0.0077(9) -0.0193(12)
OW9 0.0548(13) 0.0403(15) 0.0424(11) -0.0067(9) 0.0095(9) -0.0124(11)
OW10 0.0444(11) 0.0408(14) 0.0394(10) -0.0071(9) 0.0039(8) -0.0115(10)

loop_
_atom_type_symbol
_atom_type_description
_atom_type_scat_dispersion_real
_atom_type_scat_dispersion_imag
_atom_type_scat_source
C C 0.0033 0.0016 'International Tables Vol C Tables 4.2.6.8 and 6.1.1.4'
H H 0.0000 0.0000 'International Tables Vol C Tables 4.2.6.8 and 6.1.1.4'
N N 0.0061 0.0033 'International Tables Vol C Tables 4.2.6.8 and 6.1.1.4'
O O 0.0106 0.0060 'International Tables Vol C Tables 4.2.6.8 and 6.1.1.4'
S S 0.1246 0.1234 'International Tables Vol C Tables 4.2.6.8 and 6.1.1.4'

loop_
_geom_angle_atom_site_label_1
_geom_angle_atom_site_label_2
_geom_angle_atom_site_label_3
_geom_angle
_geom_angle_site_symmetry_1
_geom_angle_site_symmetry_3
_geom_angle_publ_flag
C2 N1 C30 109.50(14) . . ?
C2 N1 H1A 109.8 . . ?
C30 N1 H1A 109.8 . . ?
C2 N1 H1B 109.8 . . ?
C30 N1 H1B 109.8 . . ?
H1A N1 H1B 108.2 . . ?
C3 N8 C7 118.40(16) . . ?
C9 N10 C11 110.75(15) . . ?
C9 N10 H10A 109.5 . . ?
C11 N10 H10A 109.5 . . ?
C9 N10 H10B 109.5 . . ?
C11 N10 H10B 109.5 . . ?
H10A N10 H10B 108.1 . . ?
C17 N16 C15 108.89(14) . . ?
C17 N16 H16A 109.9 . . ?
C15 N16 H16A 109.9 . . ?
C17 N16 H16B 109.9 . . ?
C15 N16 H16B 109.9 . . ?
H16A N16 H16B 108.3 . . ?
C22 N23 C18 117.52(18) . . ?
C24 N25 C26 111.69(15) . . ?
C24 N25 H25A 109.3 . . ?
C26 N25 H25A 109.3 . . ?
C24 N25 H25B 109.3 . . ?
C26 N25 H25B 109.3 . . ?
H25A N25 H25B 107.9 . . ?
C36 N35 C34 112.65(16) . . ?
C36 N35 H35A 109.1 . . ?
C34 N35 H35A 109.1 . . ?
C36 N35 H35B 109.1 . . ?
C34 N35 H35B 109.1 . . ?
H35A N35 H35B 107.8 . . ?
C37 N42 C41 117.93(16) . . ?
C43 N44 C45 112.14(15) . . ?
C43 N44 H44A 109.2 . . ?
C45 N44 H44A 109.2 . . ?
C43 N44 H44B 109.2 . . ?
C45 N44 H44B 109.2 . . ?
H44A N44 H44B 107.9 . . ?
N1 C2 C3 111.49(15) . . ?
N1 C2 H2A 109.3 . . ?
C3 C2 H2A 109.3 . . ?
N1 C2 H2B 109.3 . . ?
C3 C2 H2B 109.3 . . ?
H2A C2 H2B 108.0 . . ?
N8 C3 C4 122.74(18) . . ?
N8 C3 C2 116.61(16) . . ?
C4 C3 C2 120.64(17) . . ?
C5 C4 C3 117.82(18) . . ?
C5 C4 H4 121.1 . . ?
C3 C4 H4 121.1 . . ?
C6 C5 C4 119.98(18) . . ?
C6 C5 H5 120.0 . . ?
C4 C5 H5 120.0 . . ?
C7 C6 C5 117.72(19) . . ?
C7 C6 H6 121.1 . . ?
C5 C6 H6 121.1 . . ?
N8 C7 C6 123.30(18) . . ?
N8 C7 C9 115.01(16) . . ?
C6 C7 C9 121.69(18) . . ?
N10 C9 C7 109.51(17) . . ?
N10 C9 H9A 109.8 . . ?
C7 C9 H9A 109.8 . . ?
N10 C9 H9B 109.8 . . ?
C7 C9 H9B 109.8 . . ?
H9A C9 H9B 108.2 . . ?
N10 C11 C12 109.83(15) . . ?
N10 C11 H11A 109.7 . . ?
C12 C11 H11A 109.7 . . ?
N10 C11 H11B 109.7 . . ?
C12 C11 H11B 109.7 . . ?
H11A C11 H11B 108.2 . . ?
C50 C12 C13 120.97(17) . . ?
C50 C12 C11 118.98(17) . . ?
C13 C12 C11 120.04(19) . . ?
C14 C13 C12 118.42(19) . . ?
C14 C13 C53 121.06(18) . . ?
C12 C13 C53 120.16(17) . . ?
C47 C14 C13 120.81(18) . . ?
C47 C14 C15 120.19(16) . . ?
C13 C14 C15 118.90(19) . . ?
N16 C15 C14 114.04(14) . . ?
N16 C15 H15A 108.7 . . ?
C14 C15 H15A 108.7 . . ?
N16 C15 H15B 108.7 . . ?
C14 C15 H15B 108.7 . . ?
H15A C15 H15B 107.6 . . ?
N16 C17 C18 113.98(15) . . ?
N16 C17 H17A 108.8 . . ?
C18 C17 H17A 108.8 . . ?
N16 C17 H17B 108.8 . . ?
C18 C17 H17B 108.8 . . ?
H17A C17 H17B 107.7 . . ?
N23 C18 C19 122.98(18) . . ?
N23 C18 C17 117.80(18) . . ?
C19 C18 C17 119.20(17) . . ?
C20 C19 C18 118.24(18) . . ?
C20 C19 H19 120.9 . . ?
C18 C19 H19 120.9 . . ?
C21 C20 C19 119.3(2) . . ?
C21 C20 H20 120.4 . . ?
C19 C20 H20 120.4 . . ?
C20 C21 C22 118.31(19) . . ?
C20 C21 H21 120.8 . . ?
C22 C21 H21 120.8 . . ?
N23 C22 C21 123.58(18) . . ?
N23 C22 C24 117.18(18) . . ?
C21 C22 C24 119.19(18) . . ?
N25 C24 C22 111.32(16) . . ?
N25 C24 H24A 109.4 . . ?
C22 C24 H24A 109.4 . . ?
N25 C24 H24B 109.4 . . ?
C22 C24 H24B 109.4 . . ?
H24A C24 H24B 108.0 . . ?
N25 C26 C27 111.55(16) . . ?
N25 C26 H26A 109.3 . . ?
C27 C26 H26A 109.3 . . ?
N25 C26 H26B 109.3 . . ?
C27 C26 H26B 109.3 . . ?
H26A C26 H26B 108.0 . . ?
C28 C27 C33 120.51(19) . . ?
C28 C27 C26 119.29(19) . . ?
C33 C27 C26 120.20(17) . . ?
C27 C28 C29 119.21(18) . . ?
C27 C28 C55 120.62(19) . . ?
C29 C28 C55 120.12(17) . . ?
C31 C29 C28 120.58(16) . . ?
C31 C29 C30 119.48(18) . . ?
C28 C29 C30 119.61(18) . . ?
N1 C30 C29 116.14(14) . . ?
N1 C30 H30A 108.3 . . ?
C29 C30 H30A 108.3 . . ?
N1 C30 H30B 108.3 . . ?
C29 C30 H30B 108.3 . . ?
H30A C30 H30B 107.4 . . ?
C29 C31 C32 119.17(18) . . ?
C29 C31 C57 120.53(16) . . ?
C32 C31 C57 120.21(18) . . ?
C33 C32 C31 120.74(18) . . ?
C33 C32 C34 119.87(16) . . ?
C31 C32 C34 119.40(18) . . ?
C32 C33 C27 119.30(17) . . ?
C32 C33 C59 120.17(18) . . ?
C27 C33 C59 120.36(19) . . ?
N35 C34 C32 109.96(16) . . ?
N35 C34 H34A 109.7 . . ?
C32 C34 H34A 109.7 . . ?
N35 C34 H34B 109.7 . . ?
C32 C34 H34B 109.7 . . ?
H34A C34 H34B 108.2 . . ?
N35 C36 C37 110.87(16) . . ?
N35 C36 H36A 109.5 . . ?
C37 C36 H36A 109.5 . . ?
N35 C36 H36B 109.5 . . ?
C37 C36 H36B 109.5 . . ?
H36A C36 H36B 108.1 . . ?
N42 C37 C38 122.90(18) . . ?
N42 C37 C36 115.65(16) . . ?
C38 C37 C36 121.29(18) . . ?
C39 C38 C37 118.44(18) . . ?
C39 C38 H38 120.8 . . ?
C37 C38 H38 120.8 . . ?
C38 C39 C40 119.48(18) . . ?
C38 C39 H39 120.3 . . ?
C40 C39 H39 120.3 . . ?
C41 C40 C39 118.06(19) . . ?
C41 C40 H40 121.0 . . ?
C39 C40 H40 121.0 . . ?
N42 C41 C40 123.19(18) . . ?
N42 C41 C43 114.89(16) . . ?
C40 C41 C43 121.73(18) . . ?
N44 C43 C41 111.65(17) . . ?
N44 C43 H43A 109.3 . . ?
C41 C43 H43A 109.3 . . ?
N44 C43 H43B 109.3 . . ?
C41 C43 H43B 109.3 . . ?
H43A C43 H43B 108.0 . . ?
C46 C45 N44 111.28(15) . . ?
C46 C45 H45A 109.4 . . ?
N44 C45 H45A 109.4 . . ?
C46 C45 H45B 109.4 . . ?
N44 C45 H45B 109.4 . . ?
H45A C45 H45B 108.0 . . ?
C50 C46 C47 120.5(2) . . ?
C50 C46 C45 119.93(18) . . ?
C47 C46 C45 119.58(17) . . ?
C14 C47 C46 119.30(17) . . ?
C14 C47 C48 120.74(18) . . ?
C46 C47 C48 119.88(19) . . ?
C47 C48 C49 112.96(16) . . ?
C47 C48 H48A 109.0 . . ?
C49 C48 H48A 109.0 . . ?
C47 C48 H48B 109.0 . . ?
C49 C48 H48B 109.0 . . ?
H48A C48 H48B 107.8 . . ?
C48 C49 H49A 109.5 . . ?
C48 C49 H49B 109.5 . . ?
H49A C49 H49B 109.5 . . ?
C48 C49 H49C 109.5 . . ?
H49A C49 H49C 109.5 . . ?
H49B C49 H49C 109.5 . . ?
C12 C50 C46 118.99(18) . . ?
C12 C50 C51 119.44(17) . . ?
C46 C50 C51 121.34(19) . . ?
C50 C51 C52 111.58(16) . . ?
C50 C51 H51A 109.3 . . ?
C52 C51 H51A 109.3 . . ?
C50 C51 H51B 109.3 . . ?
C52 C51 H51B 109.3 . . ?
H51A C51 H51B 108.0 . . ?
C51 C52 H52A 109.5 . . ?
C51 C52 H52B 109.5 . . ?
H52A C52 H52B 109.5 . . ?
C51 C52 H52C 109.5 . . ?
H52A C52 H52C 109.5 . . ?
H52B C52 H52C 109.5 . . ?
C13 C53 C54 110.52(18) . . ?
C13 C53 H53A 109.5 . . ?
C54 C53 H53A 109.5 . . ?
C13 C53 H53B 109.5 . . ?
C54 C53 H53B 109.5 . . ?
H53A C53 H53B 108.1 . . ?
C53 C54 H54A 109.5 . . ?
C53 C54 H54B 109.5 . . ?
H54A C54 H54B 109.5 . . ?
C53 C54 H54C 109.5 . . ?
H54A C54 H54C 109.5 . . ?
H54B C54 H54C 109.5 . . ?
C28 C55 C56 113.31(19) . . ?
C28 C55 H55A 108.9 . . ?
C56 C55 H55A 108.9 . . ?
C28 C55 H55B 108.9 . . ?
C56 C55 H55B 108.9 . . ?
H55A C55 H55B 107.7 . . ?
C55 C56 H56A 109.5 . . ?
C55 C56 H56B 109.5 . . ?
H56A C56 H56B 109.5 . . ?
C55 C56 H56C 109.5 . . ?
H56A C56 H56C 109.5 . . ?
H56B C56 H56C 109.5 . . ?
C31 C57 C58 111.28(16) . . ?
C31 C57 H57A 109.4 . . ?
C58 C57 H57A 109.4 . . ?
C31 C57 H57B 109.4 . . ?
C58 C57 H57B 109.4 . . ?
H57A C57 H57B 108.0 . . ?
C57 C58 H58A 109.5 . . ?
C57 C58 H58B 109.5 . . ?
H58A C58 H58B 109.5 . . ?
C57 C58 H58C 109.5 . . ?
H58A C58 H58C 109.5 . . ?
H58B C58 H58C 109.5 . . ?
C33 C59 C60 110.88(15) . . ?
C33 C59 H59A 109.5 . . ?
C60 C59 H59A 109.5 . . ?
C33 C59 H59B 109.5 . . ?
C60 C59 H59B 109.5 . . ?
H59A C59 H59B 108.1 . . ?
C59 C60 H60A 109.5 . . ?
C59 C60 H60B 109.5 . . ?
H60A C60 H60B 109.5 . . ?
C59 C60 H60C 109.5 . . ?
H60A C60 H60C 109.5 . . ?
H60B C60 H60C 109.5 . . ?
O101 S100 O103 110.58(9) . . ?
O101 S100 O102 109.29(9) . . ?
O103 S100 O102 108.55(10) . . ?
O101 S100 O104 109.93(10) . . ?
O103 S100 O104 108.26(10) . . ?
O102 S100 O104 110.22(9) . . ?
O203 S200 O201 110.26(8) . . ?
O203 S200 O204 109.21(9) . . ?
O201 S200 O204 109.63(10) . . ?
O203 S200 O202 108.97(9) . . ?
O201 S200 O202 109.16(9) . . ?
O204 S200 O202 109.58(9) . . ?
O302 S300 O304 113.42(12) . . ?
O302 S300 O303 112.91(12) . . ?
O304 S300 O303 111.28(13) . . ?
O302 S300 O301 104.99(12) . . ?
O304 S300 O301 107.10(11) . . ?
O303 S300 O301 106.52(10) . . ?
O403 S400 O401 113.43(13) . . ?
O403 S400 O404 113.94(13) . . ?
O401 S400 O404 109.61(13) . . ?
O403 S400 O402 104.81(11) . . ?
O401 S400 O402 107.30(14) . . ?
O404 S400 O402 107.24(14) . . ?
H1C OW1 H1D 107.6(15) . . ?
H2C OW2 H2D 106.0(15) . . ?
H3C OW3 H3D 105.5(15) . . ?
H4C OW4 H4D 105.7(15) . . ?
H5C OW5 H5D 105.1(15) . . ?
H6C OW6 H6D 109.3(17) . . ?
H7C OW7 H7D 102.4(15) . . ?
H8C OW8 H8D 103.5(15) . . ?
H9C OW9 H9D 104.8(15) . . ?
H10C OW10 H10D 102.5(15) . . ?

loop_
_geom_bond_atom_site_label_1
_geom_bond_atom_site_label_2
_geom_bond_distance
_geom_bond_site_symmetry_2
_geom_bond_publ_flag
N1 C2 1.488(2) . ?
N1 C30 1.507(2) . ?
N1 H1A 0.9200 . ?
N1 H1B 0.9200 . ?
N8 C3 1.335(2) . ?
N8 C7 1.340(2) . ?
N10 C9 1.502(2) . ?
N10 C11 1.515(2) . ?
N10 H10A 0.9200 . ?
N10 H10B 0.9200 . ?
N16 C17 1.485(2) . ?
N16 C15 1.510(2) . ?
N16 H16A 0.9200 . ?
N16 H16B 0.9200 . ?
N23 C22 1.336(3) . ?
N23 C18 1.346(2) . ?
N25 C24 1.484(3) . ?
N25 C26 1.509(2) . ?
N25 H25A 0.9200 . ?
N25 H25B 0.9200 . ?
N35 C36 1.490(3) . ?
N35 C34 1.509(2) . ?
N35 H35A 0.9200 . ?
N35 H35B 0.9200 . ?
N42 C37 1.342(2) . ?
N42 C41 1.344(3) . ?
N44 C43 1.500(3) . ?
N44 C45 1.511(2) . ?
N44 H44A 0.9200 . ?
N44 H44B 0.9200 . ?
C2 C3 1.501(3) . ?
C2 H2A 0.9900 . ?
C2 H2B 0.9900 . ?
C3 C4 1.399(3) . ?
C4 C5 1.389(3) . ?
C4 H4 0.9500 . ?
C5 C6 1.390(3) . ?
C5 H5 0.9500 . ?
C6 C7 1.388(3) . ?
C6 H6 0.9500 . ?
C7 C9 1.506(3) . ?
C9 H9A 0.9900 . ?
C9 H9B 0.9900 . ?
C11 C12 1.517(2) . ?
C11 H11A 0.9900 . ?
C11 H11B 0.9900 . ?
C12 C50 1.401(3) . ?
C12 C13 1.412(3) . ?
C13 C14 1.411(3) . ?
C13 C53 1.519(3) . ?
C14 C47 1.402(3) . ?
C14 C15 1.515(3) . ?
C15 H15A 0.9900 . ?
C15 H15B 0.9900 . ?
C17 C18 1.507(3) . ?
C17 H17A 0.9900 . ?
C17 H17B 0.9900 . ?
C18 C19 1.398(3) . ?
C19 C20 1.390(3) . ?
C19 H19 0.9500 . ?
C20 C21 1.384(3) . ?
C20 H20 0.9500 . ?
C21 C22 1.392(3) . ?
C21 H21 0.9500 . ?
C22 C24 1.516(3) . ?
C24 H24A 0.9900 . ?
C24 H24B 0.9900 . ?
C26 C27 1.513(3) . ?
C26 H26A 0.9900 . ?
C26 H26B 0.9900 . ?
C27 C28 1.406(3) . ?
C27 C33 1.408(3) . ?
C28 C29 1.408(3) . ?
C28 C55 1.514(3) . ?
C29 C31 1.402(3) . ?
C29 C30 1.518(2) . ?
C30 H30A 0.9900 . ?
C30 H30B 0.9900 . ?
C31 C32 1.408(2) . ?
C31 C57 1.520(3) . ?
C32 C33 1.400(3) . ?
C32 C34 1.517(3) . ?
C33 C59 1.521(3) . ?
C34 H34A 0.9900 . ?
C34 H34B 0.9900 . ?
C36 C37 1.514(3) . ?
C36 H36A 0.9900 . ?
C36 H36B 0.9900 . ?
C37 C38 1.394(3) . ?
C38 C39 1.384(3) . ?
C38 H38 0.9500 . ?
C39 C40 1.393(3) . ?
C39 H39 0.9500 . ?
C40 C41 1.390(3) . ?
C40 H40 0.9500 . ?
C41 C43 1.508(3) . ?
C43 H43A 0.9900 . ?
C43 H43B 0.9900 . ?
C45 C46 1.510(3) . ?
C45 H45A 0.9900 . ?
C45 H45B 0.9900 . ?
C46 C50 1.407(3) . ?
C46 C47 1.409(3) . ?
C47 C48 1.522(3) . ?
C48 C49 1.535(3) . ?
C48 H48A 0.9900 . ?
C48 H48B 0.9900 . ?
C49 H49A 0.9800 . ?
C49 H49B 0.9800 . ?
C49 H49C 0.9800 . ?
C50 C51 1.526(3) . ?
C51 C52 1.534(3) . ?
C51 H51A 0.9900 . ?
C51 H51B 0.9900 . ?
C52 H52A 0.9800 . ?
C52 H52B 0.9800 . ?
C52 H52C 0.9800 . ?
C53 C54 1.537(3) . ?
C53 H53A 0.9900 . ?
C53 H53B 0.9900 . ?
C54 H54A 0.9800 . ?
C54 H54B 0.9800 . ?
C54 H54C 0.9800 . ?
C55 C56 1.533(3) . ?
C55 H55A 0.9900 . ?
C55 H55B 0.9900 . ?
C56 H56A 0.9800 . ?
C56 H56B 0.9800 . ?
C56 H56C 0.9800 . ?
C57 C58 1.540(3) . ?
C57 H57A 0.9900 . ?
C57 H57B 0.9900 . ?
C58 H58A 0.9800 . ?
C58 H58B 0.9800 . ?
C58 H58C 0.9800 . ?
C59 C60 1.533(3) . ?
C59 H59A 0.9900 . ?
C59 H59B 0.9900 . ?
C60 H60A 0.9800 . ?
C60 H60B 0.9800 . ?
C60 H60C 0.9800 . ?
S100 O101 1.4718(16) . ?
S100 O103 1.4795(14) . ?
S100 O102 1.4835(14) . ?
S100 O104 1.4840(18) . ?
S200 O203 1.4766(14) . ?
S200 O201 1.4788(15) . ?
S200 O204 1.4796(16) . ?
S200 O202 1.4935(16) . ?
S300 O302 1.447(2) . ?
S300 O304 1.456(2) . ?
S300 O303 1.4591(17) . ?
S300 O301 1.5600(17) . ?
S400 O403 1.4386(19) . ?
S400 O401 1.450(2) . ?
S400 O404 1.462(2) . ?
S400 O402 1.566(2) . ?
OW1 H1C 0.821(9) . ?
OW1 H1D 0.824(9) . ?
OW2 H2C 0.824(9) . ?
OW2 H2D 0.837(10) . ?
OW3 H3C 0.833(10) . ?
OW3 H3D 0.833(10) . ?
OW4 H4C 0.838(10) . ?
OW4 H4D 0.835(10) . ?
OW5 H5C 0.836(10) . ?
OW5 H5D 0.832(9) . ?
OW6 H6C 0.827(10) . ?
OW6 H6D 0.816(10) . ?
OW7 H7C 0.852(10) . ?
OW7 H7D 0.855(10) . ?
OW8 H8C 0.840(10) . ?
OW8 H8D 0.842(10) . ?
OW9 H9C 0.833(10) . ?
OW9 H9D 0.842(10) . ?
OW10 H10C 0.849(10) . ?
OW10 H10D 0.844(10) . ?
